data_7209794
loop_
_publ_author_name
'Li, Bo'
'Huang, Ren-Wu'
'Zang, Shuang-Quan'
'Mak, Thomas C. W.'

_publ_section_title
;
 Assembly of silver(i)--organic frameworks from flexible supramolecular
 synthons with pendant ethynide arm attached to biphenyl and
 phenoxybenzene skeletons
;
_journal_issue 20
_journal_name_full CrystEngComm
_journal_page_first 4087
_journal_paper_doi 10.1039/c3ce40230d
_journal_volume 15
_journal_year 2013
_chemical_formula_sum 'C36 H22 Ag5 F9 O10'
_chemical_formula_weight 1324.89
_chemical_name_systematic
;
?
;
_space_group_IT_number 15
_symmetry_cell_setting monoclinic
_symmetry_space_group_name_Hall '-C 2yc'
_symmetry_space_group_name_H-M 'C 1 2/c 1'
_atom_sites_solution_hydrogens geom
_atom_sites_solution_primary direct
_atom_sites_solution_secondary difmap
_audit_creation_method SHELXL-97
_cell_angle_alpha 90.00
_cell_angle_beta 127.60(3)
_cell_angle_gamma 90.00
_cell_formula_units_Z 8
_cell_length_a 32.536(6)
_cell_length_b 11.670(2)
_cell_length_c 26.226(5)
_cell_measurement_temperature 293(2)
_cell_volume 7890(4)
_computing_structure_refinement 'SHELXL-97 (Sheldrick, 1997)'
_computing_structure_solution 'SHELXS-97 (Sheldrick, 1990)'
_diffrn_ambient_temperature 293(2)
_diffrn_measured_fraction_theta_full 0.999
_diffrn_measured_fraction_theta_max 0.999
_diffrn_radiation_monochromator graphite
_diffrn_radiation_source 'fine-focus sealed tube'
_diffrn_radiation_type MoK\a
_diffrn_radiation_wavelength 0.71073
_diffrn_reflns_av_R_equivalents 0.0993
_diffrn_reflns_av_sigmaI/netI 0.0753
_diffrn_reflns_limit_h_max 38
_diffrn_reflns_limit_h_min -38
_diffrn_reflns_limit_k_max 13
_diffrn_reflns_limit_k_min -13
_diffrn_reflns_limit_l_max 31
_diffrn_reflns_limit_l_min -31
_diffrn_reflns_number 38968
_diffrn_reflns_theta_full 25.00
_diffrn_reflns_theta_max 25.00
_diffrn_reflns_theta_min 1.92
_exptl_absorpt_coefficient_mu 2.537
_exptl_absorpt_correction_T_max 0.6723
_exptl_absorpt_correction_T_min 0.6309
_exptl_absorpt_correction_type multi-scan
_exptl_absorpt_process_details SADABS
_exptl_crystal_density_diffrn 2.231
_exptl_crystal_density_method 'not measured'
_exptl_crystal_F_000 5072
_exptl_crystal_size_max 0.20
_exptl_crystal_size_mid 0.18
_exptl_crystal_size_min 0.17
_refine_diff_density_max 2.460
_refine_diff_density_min -1.221
_refine_diff_density_rms 0.186
_refine_ls_extinction_method none
_refine_ls_goodness_of_fit_ref 1.082
_refine_ls_hydrogen_treatment constr
_refine_ls_matrix_type full
_refine_ls_number_parameters 552
_refine_ls_number_reflns 6954
_refine_ls_number_restraints 96
_refine_ls_restrained_S_all 1.087
_refine_ls_R_factor_all 0.1495
_refine_ls_R_factor_gt 0.1255
_refine_ls_shift/su_max 0.001
_refine_ls_shift/su_mean 0.000
_refine_ls_structure_factor_coef Fsqd
_refine_ls_weighting_details 'calc w=1/[\s^2^(Fo^2^)+(0.3573P)^2^+37.4474P] where P=(Fo^2^+2Fc^2^)/3'
_refine_ls_weighting_scheme calc
_refine_ls_wR_factor_gt 0.4347
_refine_ls_wR_factor_ref 0.4614
_reflns_number_gt 5691
_reflns_number_total 6954
_reflns_threshold_expression >2sigma(I)
_cod_data_source_file c3ce40230d.txt
_cod_data_source_block 5
_cod_original_sg_symbol_H-M 'C 2/c'
_cod_database_code 7209794

loop_
_symmetry_equiv_pos_as_xyz
'x, y, z'
'-x, y, -z+1/2'
'x+1/2, y+1/2, z'
'-x+1/2, y+1/2, -z+1/2'
'-x, -y, -z'
'x, -y, z-1/2'
'-x+1/2, -y+1/2, -z'
'x+1/2, -y+1/2, z-1/2'

loop_
_atom_site_label
_atom_site_type_symbol
_atom_site_fract_x
_atom_site_fract_y
_atom_site_fract_z
_atom_site_U_iso_or_equiv
_atom_site_adp_type
_atom_site_occupancy
_atom_site_symmetry_multiplicity
_atom_site_calc_flag
_atom_site_refinement_flags
_atom_site_disorder_assembly
_atom_site_disorder_group
Ag1 Ag 0.24377(6) -0.08949(15) 0.20089(8) 0.0557(6) Uani 1 1 d . . .
Ag2 Ag 0.27768(9) -0.03868(17) 0.33774(11) 0.0735(7) Uani 1 1 d U . .
Ag3 Ag 0.34435(8) 0.03415(14) 0.26332(10) 0.0623(6) Uani 1 1 d . . .
Ag4 Ag 0.33494(7) 0.19810(16) 0.34962(9) 0.0591(6) Uani 1 1 d . . .
Ag5 Ag 0.23086(8) 0.17174(16) 0.23046(8) 0.0630(6) Uani 1 1 d . . .
C1 C 0.2628(10) 0.149(2) 0.3307(12) 0.064(7) Uani 1 1 d D . .
C2 C 0.2440(8) 0.1441(17) 0.3584(9) 0.051(5) Uani 1 1 d D . .
C3 C 0.2197(9) 0.160(2) 0.3901(12) 0.059(6) Uani 1 1 d . . .
H3A H 0.1918 0.1045 0.3730 0.070 Uiso 1 1 calc R . .
H3B H 0.2451 0.1452 0.4359 0.070 Uiso 1 1 calc R . .
C4 C 0.1531(8) 0.2954(17) 0.3214(9) 0.044(4) Uani 1 1 d U . .
C5 C 0.1200(8) 0.2222(17) 0.2679(10) 0.048(5) Uani 1 1 d . . .
H5 H 0.1301 0.1469 0.2694 0.058 Uiso 1 1 calc R . .
C6 C 0.0744(10) 0.260(2) 0.2152(13) 0.065(6) Uani 1 1 d . . .
H6 H 0.0526 0.2088 0.1819 0.078 Uiso 1 1 calc R . .
C7 C 0.0589(11) 0.374(2) 0.2091(13) 0.069(7) Uani 1 1 d . . .
C8 C 0.0895(9) 0.449(2) 0.2593(12) 0.055(5) Uani 1 1 d . . .
H8 H 0.0789 0.5248 0.2561 0.066 Uiso 1 1 calc R . .
C9 C 0.1367(9) 0.411(2) 0.3151(11) 0.064(7) Uani 1 1 d . . .
H9 H 0.1578 0.4619 0.3487 0.077 Uiso 1 1 calc R . .
C10 C -0.0084(8) 0.517(2) 0.1373(13) 0.074(8) Uani 1 1 d D . .
C11 C 0.0032(9) 0.589(3) 0.1076(11) 0.070(8) Uani 1 1 d . . .
H11 H 0.0235 0.5639 0.0960 0.084 Uiso 1 1 calc R . .
C12 C -0.0147(10) 0.697(2) 0.0947(11) 0.066(7) Uani 1 1 d . . .
H12 H -0.0054 0.7472 0.0759 0.079 Uiso 1 1 calc R . .
C24 C 0.3759(8) -0.0519(18) 0.4698(12) 0.056(6) Uani 1 1 d . . .
H13 H 0.3696 -0.1303 0.4630 0.067 Uiso 1 1 calc R . .
C14 C -0.0558(14) 0.665(3) 0.1398(19) 0.094(10) Uani 1 1 d . . .
H14 H -0.0752 0.6933 0.1523 0.112 Uiso 1 1 calc R . .
C15 C -0.0384(12) 0.553(3) 0.1551(14) 0.082(9) Uani 1 1 d D . .
H15 H -0.0465 0.5053 0.1761 0.099 Uiso 1 1 calc R . .
C16 C 0.3177(8) -0.1082(15) 0.2914(11) 0.048(5) Uani 1 1 d . . .
C17 C 0.3581(9) -0.1330(18) 0.3407(9) 0.056(6) Uani 1 1 d . . .
C18 C 0.4088(10) -0.159(2) 0.4030(11) 0.063(6) Uani 1 1 d . . .
H18A H 0.4036 -0.2135 0.4266 0.075 Uiso 1 1 calc R . .
H18B H 0.4312 -0.1952 0.3949 0.075 Uiso 1 1 calc R . .
C19 C 0.4069(6) 0.0029(18) 0.4585(7) 0.038(4) Uani 1 1 d . . .
C20 C 0.4181(9) 0.121(2) 0.4731(10) 0.066(7) Uani 1 1 d . . .
H20 H 0.4409 0.1565 0.4680 0.079 Uiso 1 1 calc R . .
C21 C 0.3965(8) 0.183(2) 0.4940(11) 0.054(5) Uani 1 1 d U . .
H21 H 0.4026 0.2609 0.5011 0.065 Uiso 1 1 calc R . .
C22 C 0.3656(8) 0.1284(19) 0.5048(10) 0.052(5) Uani 1 1 d . . .
C23 C 0.3556(9) 0.0097(19) 0.4905(11) 0.057(6) Uani 1 1 d . . .
H23 H 0.3331 -0.0260 0.4962 0.068 Uiso 1 1 calc R . .
C25 C 0.3603(12) 0.290(2) 0.5560(12) 0.073(8) Uani 1 1 d . . .
C26 C 0.321(2) 0.380(3) 0.514(2) 0.130(17) Uani 1 1 d . . .
H26 H 0.2899 0.3657 0.4734 0.156 Uiso 1 1 calc R . .
C27 C 0.336(2) 0.489(4) 0.545(2) 0.139(15) Uani 1 1 d U . .
H27 H 0.3143 0.5512 0.5236 0.167 Uiso 1 1 calc R . .
C28 C 0.3787(12) 0.502(3) 0.5992(16) 0.087(8) Uani 1 1 d U . .
H28 H 0.3849 0.5754 0.6157 0.104 Uiso 1 1 calc R . .
C29 C 0.420(2) 0.419(4) 0.642(3) 0.143(15) Uani 1 1 d U . .
H29 H 0.4523 0.4374 0.6800 0.171 Uiso 1 1 calc R . .
C30 C 0.4053(13) 0.306(3) 0.6160(16) 0.100(11) Uani 1 1 d . . .
H30 H 0.4262 0.2439 0.6402 0.121 Uiso 1 1 calc R . .
C31 C 0.1398(10) 0.010(2) 0.1104(14) 0.066(7) Uani 1 1 d . A .
C32 C 0.0803(12) 0.0092(15) 0.0491(15) 0.089(5) Uani 1 1 d DU . .
C33 C 0.2556(10) 0.2039(19) 0.1395(11) 0.058(6) Uani 1 1 d . A .
C34 C 0.2600(16) 0.250(3) 0.0876(17) 0.093(10) Uani 1 1 d . . .
C35 C 0.3873(8) 0.281(2) 0.2911(12) 0.056(6) Uani 1 1 d . . .
C36 C 0.4043(13) 0.383(3) 0.2718(16) 0.083(8) Uani 1 1 d U . .
C13 C -0.0464(13) 0.733(3) 0.1089(14) 0.085(9) Uani 1 1 d . . .
H36 H -0.0613 0.8055 0.0966 0.101 Uiso 1 1 calc R . .
F1 F 0.0501(9) 0.067(2) 0.0587(12) 0.089(5) Uani 0.689(19) 1 d PDU A 1
F2 F 0.0603(8) -0.0959(16) 0.0296(12) 0.094(9) Uani 0.689(19) 1 d PD A 1
F2' F 0.0685(17) -0.040(3) -0.0025(19) 0.094(9) Uani 0.311(19) 1 d PD A 2
F1' F 0.0533(19) 0.099(4) 0.017(2) 0.089(5) Uani 0.311(19) 1 d PDU A 2
F3 F 0.0800(15) 0.061(3) 0.0033(18) 0.166(13) Uani 0.82(4) 1 d PDU A 1
F3' F 0.049(5) -0.037(3) 0.057(6) 0.166(13) Uani 0.18(4) 1 d PD A 2
F4 F 0.2130(10) 0.253(2) 0.0307(9) 0.138(9) Uani 1 1 d . . .
F5 F 0.2715(13) 0.361(2) 0.0957(14) 0.149(9) Uani 1 1 d . . .
F6 F 0.2893(15) 0.196(2) 0.0822(17) 0.199(18) Uani 1 1 d . . .
F7 F 0.3645(9) 0.4471(19) 0.2341(15) 0.194(17) Uani 1 1 d . . .
F8 F 0.4272(12) 0.358(2) 0.2496(14) 0.151(10) Uani 1 1 d . . .
F9 F 0.4416(11) 0.4449(19) 0.3273(13) 0.143(9) Uani 1 1 d . . .
O1 O 0.4345(6) -0.0550(15) 0.4427(8) 0.062(4) Uani 1 1 d . . .
O2 O 0.3439(8) 0.1805(17) 0.5308(11) 0.091(6) Uani 1 1 d . . .
O3 O 0.1997(6) 0.2718(15) 0.3806(8) 0.061(4) Uani 1 1 d . . .
O4 O 0.0105(7) 0.4018(15) 0.1505(8) 0.080(6) Uani 1 1 d . . .
O5 O 0.1527(7) 0.0960(14) 0.1433(10) 0.097(8) Uani 1 1 d . . .
O6 O 0.1639(6) -0.0726(13) 0.1150(7) 0.056(4) Uani 1 1 d . . .
O7 O 0.2632(8) 0.0980(17) 0.1476(10) 0.083(6) Uani 1 1 d . . .
O8 O 0.2444(7) 0.2677(15) 0.1638(9) 0.067(4) Uani 1 1 d . . .
O9 O 0.3738(9) 0.1964(16) 0.2550(10) 0.081(5) Uani 1 1 d . . .
O10 O 0.3864(7) 0.2868(16) 0.3356(11) 0.080(5) Uani 1 1 d . . .

loop_
_atom_site_aniso_label
_atom_site_aniso_U_11
_atom_site_aniso_U_22
_atom_site_aniso_U_33
_atom_site_aniso_U_23
_atom_site_aniso_U_13
_atom_site_aniso_U_12
Ag1 0.0481(10) 0.0566(11) 0.0472(10) 0.0050(7) 0.0212(8) 0.0008(7)
Ag2 0.0860(12) 0.0549(11) 0.0805(12) 0.0001(8) 0.0512(10) 0.0095(8)
Ag3 0.0763(13) 0.0418(10) 0.0817(13) 0.0110(8) 0.0548(11) -0.0034(8)
Ag4 0.0527(10) 0.0561(11) 0.0740(13) -0.0014(8) 0.0415(10) -0.0031(7)
Ag5 0.0762(13) 0.0573(12) 0.0477(11) -0.0007(8) 0.0338(10) -0.0073(9)
C1 0.101(18) 0.064(15) 0.079(16) 0.035(12) 0.082(16) 0.048(13)
C2 0.057(12) 0.031(10) 0.044(11) 0.011(8) 0.020(10) 0.017(9)
C3 0.069(14) 0.062(14) 0.075(15) 0.039(12) 0.060(13) 0.031(11)
C4 0.044(4) 0.044(4) 0.044(4) 0.0000(9) 0.027(3) 0.0000(9)
C5 0.045(11) 0.035(10) 0.065(13) -0.015(9) 0.034(10) 0.009(8)
C6 0.078(17) 0.056(15) 0.078(17) -0.007(12) 0.057(15) -0.001(12)
C7 0.10(2) 0.040(13) 0.073(16) -0.014(11) 0.060(16) -0.024(13)
C8 0.067(14) 0.050(13) 0.071(15) 0.008(11) 0.054(13) 0.003(10)
C9 0.062(14) 0.10(2) 0.043(12) -0.006(12) 0.038(12) -0.023(13)
C10 0.079(17) 0.047(14) 0.11(2) -0.024(14) 0.066(17) 0.008(12)
C11 0.057(14) 0.11(2) 0.058(14) -0.033(14) 0.041(12) -0.052(15)
C12 0.070(16) 0.047(14) 0.046(13) -0.021(10) 0.018(12) -0.024(12)
C24 0.053(12) 0.037(11) 0.081(16) 0.001(10) 0.042(12) -0.002(9)
C14 0.12(3) 0.09(2) 0.14(3) 0.02(2) 0.11(3) 0.034(18)
C15 0.13(2) 0.079(19) 0.080(18) 0.001(15) 0.08(2) 0.026(17)
C16 0.059(13) 0.020(9) 0.069(14) 0.006(9) 0.042(12) 0.005(8)
C17 0.064(13) 0.043(12) 0.027(10) 0.016(8) 0.010(10) 0.031(10)
C18 0.093(18) 0.052(13) 0.052(13) -0.023(10) 0.049(13) -0.022(12)
C19 0.034(9) 0.071(13) 0.013(7) -0.006(8) 0.016(7) -0.016(9)
C20 0.062(14) 0.085(18) 0.028(10) -0.007(11) 0.015(10) -0.004(13)
C21 0.054(5) 0.054(5) 0.054(5) 0.0001(10) 0.033(3) 0.0000(10)
C22 0.058(12) 0.052(13) 0.050(12) -0.002(10) 0.034(11) -0.010(10)
C23 0.064(13) 0.044(12) 0.057(13) 0.016(10) 0.034(12) 0.017(10)
C25 0.10(2) 0.047(13) 0.054(14) 0.000(11) 0.037(14) -0.020(13)
C26 0.25(5) 0.047(17) 0.16(4) 0.00(2) 0.16(4) 0.03(2)
C27 0.139(15) 0.139(15) 0.139(15) 0.000(2) 0.085(9) 0.000(2)
C28 0.087(8) 0.087(8) 0.087(8) 0.000(2) 0.053(5) 0.000(2)
C29 0.143(15) 0.143(15) 0.143(15) 0.000(2) 0.087(9) 0.000(2)
C30 0.10(2) 0.09(2) 0.08(2) -0.013(17) 0.040(18) -0.050(19)
C31 0.068(15) 0.043(13) 0.11(2) 0.025(14) 0.066(16) 0.034(12)
C32 0.089(5) 0.089(5) 0.089(5) -0.0001(10) 0.054(3) 0.0001(10)
C33 0.072(15) 0.038(12) 0.056(13) 0.007(10) 0.034(12) 0.005(10)
C34 0.16(3) 0.068(19) 0.09(2) 0.020(16) 0.10(2) 0.04(2)
C35 0.043(11) 0.072(16) 0.074(15) -0.003(12) 0.047(11) -0.024(11)
C36 0.083(8) 0.083(8) 0.083(8) 0.0001(10) 0.050(5) 0.0000(10)
C13 0.10(2) 0.065(18) 0.069(17) -0.020(14) 0.043(17) 0.008(16)
F1 0.089(5) 0.089(5) 0.089(5) -0.0001(7) 0.054(3) 0.0001(7)
F2 0.049(10) 0.048(13) 0.098(18) -0.024(11) 0.001(10) -0.006(9)
F2' 0.049(10) 0.048(13) 0.098(18) -0.024(11) 0.001(10) -0.006(9)
F1' 0.089(5) 0.089(5) 0.089(5) -0.0001(7) 0.054(3) 0.0001(7)
F3 0.166(14) 0.166(14) 0.166(14) 0.000(2) 0.101(8) 0.000(2)
F3' 0.166(14) 0.166(14) 0.166(14) 0.000(2) 0.101(8) 0.000(2)
F4 0.15(2) 0.17(2) 0.063(12) 0.040(13) 0.051(13) 0.026(17)
F5 0.21(3) 0.115(18) 0.16(2) -0.001(16) 0.14(2) -0.031(18)
F6 0.36(5) 0.15(2) 0.30(4) 0.11(2) 0.32(4) 0.12(3)
F7 0.106(16) 0.091(15) 0.23(3) 0.082(18) 0.023(18) -0.020(12)
F8 0.23(3) 0.109(17) 0.18(2) -0.005(16) 0.16(3) -0.043(18)
F9 0.19(2) 0.106(15) 0.18(2) -0.033(15) 0.14(2) -0.090(16)
O1 0.064(9) 0.066(10) 0.057(9) 0.001(8) 0.038(8) -0.002(8)
O2 0.077(13) 0.087(15) 0.115(17) -0.017(12) 0.063(13) -0.009(10)
O3 0.061(9) 0.068(11) 0.062(10) -0.002(8) 0.041(8) 0.010(8)
O4 0.064(11) 0.067(12) 0.051(10) -0.006(8) 0.005(8) -0.004(8)
O5 0.073(11) 0.036(9) 0.088(13) -0.036(9) 0.001(10) -0.005(8)
O6 0.051(8) 0.054(9) 0.051(8) -0.007(7) 0.024(7) -0.014(7)
O7 0.100(14) 0.074(14) 0.088(14) 0.028(10) 0.064(12) 0.018(11)
O8 0.088(12) 0.054(10) 0.084(12) -0.004(9) 0.066(10) 0.003(8)
O9 0.112(15) 0.059(12) 0.094(14) 0.021(10) 0.074(13) 0.011(10)
O10 0.079(12) 0.075(12) 0.122(16) 0.018(11) 0.080(13) -0.004(9)

loop_
_atom_type_symbol
_atom_type_description
_atom_type_scat_dispersion_real
_atom_type_scat_dispersion_imag
_atom_type_scat_source
C C 0.0033 0.0016 'International Tables Vol C Tables 4.2.6.8 and 6.1.1.4'
H H 0.0000 0.0000 'International Tables Vol C Tables 4.2.6.8 and 6.1.1.4'
Ag Ag -0.8971 1.1015 'International Tables Vol C Tables 4.2.6.8 and 6.1.1.4'
F F 0.0171 0.0103 'International Tables Vol C Tables 4.2.6.8 and 6.1.1.4'
O O 0.0106 0.0060 'International Tables Vol C Tables 4.2.6.8 and 6.1.1.4'

loop_
_geom_angle_atom_site_label_1
_geom_angle_atom_site_label_2
_geom_angle_atom_site_label_3
_geom_angle
_geom_angle_site_symmetry_1
_geom_angle_site_symmetry_3
C16 Ag1 O6 172.5(7) . .
C16 Ag1 Ag3 47.3(5) . .
O6 Ag1 Ag3 137.9(4) . .
C16 Ag1 Ag2 50.6(6) . .
O6 Ag1 Ag2 122.5(4) . .
Ag3 Ag1 Ag2 77.07(7) . .
C16 Ag1 Ag5 63.0(5) . 4_545
O6 Ag1 Ag5 113.8(4) . 4_545
Ag3 Ag1 Ag5 107.29(7) . 4_545
Ag2 Ag1 Ag5 73.91(6) . 4_545
C16 Ag1 Ag4 117.1(5) . 4_545
O6 Ag1 Ag4 59.6(4) . 4_545
Ag3 Ag1 Ag4 158.35(8) . 4_545
Ag2 Ag1 Ag4 104.83(8) . 4_545
Ag5 Ag1 Ag4 54.31(6) 4_545 4_545
C16 Ag1 Ag5 93.1(5) . .
O6 Ag1 Ag5 85.1(4) . .
Ag3 Ag1 Ag5 70.90(6) . .
Ag2 Ag1 Ag5 63.19(6) . .
Ag5 Ag1 Ag5 136.49(6) 4_545 .
Ag4 Ag1 Ag5 129.67(7) 4_545 .
C1 Ag2 O8 152.9(7) . 4_545
C1 Ag2 C16 116.6(6) . .
O8 Ag2 C16 85.5(6) 4_545 .
O8 Ag2 C2 128.6(6) 4_545 .
C16 Ag2 C2 144.2(6) . .
C1 Ag2 Ag1 100.7(6) . .
O8 Ag2 Ag1 84.7(4) 4_545 .
C16 Ag2 Ag1 43.1(5) . .
C2 Ag2 Ag1 120.0(4) . .
C1 Ag2 Ag4 41.6(6) . .
O8 Ag2 Ag4 165.5(4) 4_545 .
C16 Ag2 Ag4 83.1(5) . .
C2 Ag2 Ag4 64.6(4) . .
Ag1 Ag2 Ag4 92.98(8) . .
C1 Ag2 Ag5 40.4(6) . .
O8 Ag2 Ag5 135.6(5) 4_545 .
C16 Ag2 Ag5 86.1(5) . .
C2 Ag2 Ag5 62.4(4) . .
Ag1 Ag2 Ag5 60.38(6) . .
Ag4 Ag2 Ag5 52.46(6) . .
C16 Ag3 O9 166.3(8) . .
C16 Ag3 C17 26.3(8) . .
O9 Ag3 C17 146.4(8) . .
C16 Ag3 Ag1 45.2(6) . .
O9 Ag3 Ag1 139.6(6) . .
C17 Ag3 Ag1 71.4(5) . .
C16 Ag3 Ag4 89.3(6) . .
O9 Ag3 Ag4 77.6(5) . .
C17 Ag3 Ag4 86.6(5) . .
Ag1 Ag3 Ag4 97.72(7) . .
C1 Ag4 O10 157.8(8) . .
C1 Ag4 Ag5 48.2(6) . .
O10 Ag4 Ag5 112.3(6) . .
C1 Ag4 Ag3 104.1(7) . .
O10 Ag4 Ag3 75.2(6) . .
Ag5 Ag4 Ag3 73.74(7) . .
C1 Ag4 Ag1 68.3(6) . 4
O10 Ag4 Ag1 93.7(5) . 4
Ag5 Ag4 Ag1 61.61(6) . 4
Ag3 Ag4 Ag1 125.51(8) . 4
C1 Ag4 Ag2 43.0(6) . .
O10 Ag4 Ag2 147.6(5) . .
Ag5 Ag4 Ag2 65.23(6) . .
Ag3 Ag4 Ag2 73.27(6) . .
Ag1 Ag4 Ag2 110.58(7) 4 .
C1 Ag5 O8 142.7(9) . .
C1 Ag5 O5 124.9(10) . .
O8 Ag5 O5 92.3(8) . .
C1 Ag5 Ag4 47.8(7) . .
O8 Ag5 Ag4 97.2(5) . .
O5 Ag5 Ag4 163.6(4) . .
C1 Ag5 Ag1 69.7(7) . 4
O8 Ag5 Ag1 84.3(4) . 4
O5 Ag5 Ag1 130.5(4) . 4
Ag4 Ag5 Ag1 64.08(6) . 4
C1 Ag5 Ag1 97.8(6) . .
O8 Ag5 Ag1 99.3(4) . .
O5 Ag5 Ag1 68.3(4) . .
Ag4 Ag5 Ag1 96.96(7) . .
Ag1 Ag5 Ag1 161.03(7) 4 .
C1 Ag5 Ag2 41.4(6) . .
O8 Ag5 Ag2 142.2(4) . .
O5 Ag5 Ag2 102.3(5) . .
Ag4 Ag5 Ag2 62.31(7) . .
Ag1 Ag5 Ag2 110.23(7) 4 .
Ag1 Ag5 Ag2 56.43(6) . .
C2 C1 Ag4 139(2) . .
C2 C1 Ag5 134(2) . .
Ag4 C1 Ag5 84.0(6) . .
C2 C1 Ag2 94.1(16) . .
Ag4 C1 Ag2 95.4(7) . .
Ag5 C1 Ag2 98.2(10) . .
C1 C2 C3 170(2) . .
C1 C2 Ag2 58.3(14) . .
C3 C2 Ag2 131.4(14) . .
O3 C3 C2 111.3(16) . .
O3 C3 H3A 109.4 . .
C2 C3 H3A 109.4 . .
O3 C3 H3B 109.4 . .
C2 C3 H3B 109.4 . .
H3A C3 H3B 108.0 . .
C5 C4 O3 129.8(19) . .
C5 C4 C9 116.8(18) . .
O3 C4 C9 113.4(18) . .
C6 C5 C4 121(2) . .
C6 C5 H5 119.5 . .
C4 C5 H5 119.5 . .
C5 C6 C7 122(2) . .
C5 C6 H6 119.2 . .
C7 C6 H6 119.2 . .
C8 C7 C6 120(3) . .
C8 C7 O4 125(2) . .
C6 C7 O4 115(2) . .
C7 C8 C9 119(2) . .
C7 C8 H8 120.5 . .
C9 C8 H8 120.5 . .
C4 C9 C8 121(2) . .
C4 C9 H9 119.3 . .
C8 C9 H9 119.3 . .
C11 C10 C15 121(3) . .
C11 C10 O4 120(2) . .
C15 C10 O4 120(3) . .
C12 C11 C10 120(3) . .
C12 C11 H11 120.0 . .
C10 C11 H11 120.0 . .
C11 C12 C13 120(3) . .
C11 C12 H12 119.8 . .
C13 C12 H12 119.8 . .
C23 C24 C19 117(2) . .
C23 C24 H13 121.3 . .
C19 C24 H13 121.3 . .
C13 C14 C15 123(3) . .
C13 C14 H14 118.4 . .
C15 C14 H14 118.4 . .
C10 C15 C14 116(3) . .
C10 C15 H15 122.0 . .
C14 C15 H15 122.0 . .
C17 C16 Ag1 171.8(18) . .
C17 C16 Ag3 98.5(17) . .
Ag1 C16 Ag3 87.5(8) . .
C17 C16 Ag2 96.5(17) . .
Ag1 C16 Ag2 86.4(7) . .
Ag3 C16 Ag2 111.1(8) . .
C16 C17 C18 178(2) . .
C16 C17 Ag3 55.2(13) . .
C18 C17 Ag3 123.5(17) . .
O1 C18 C17 112.0(19) . .
O1 C18 H18A 109.2 . .
C17 C18 H18A 109.2 . .
O1 C18 H18B 109.2 . .
C17 C18 H18B 109.2 . .
H18A C18 H18B 107.9 . .
O1 C19 C24 122.6(19) . .
O1 C19 C20 116.9(17) . .
C24 C19 C20 120(2) . .
C21 C20 C19 121(2) . .
C21 C20 H20 119.3 . .
C19 C20 H20 119.3 . .
C20 C21 C22 119(2) . .
C20 C21 H21 120.7 . .
C22 C21 H21 120.7 . .
C21 C22 O2 124(2) . .
C21 C22 C23 119(2) . .
O2 C22 C23 117.2(19) . .
C24 C23 C22 124(2) . .
C24 C23 H23 117.9 . .
C22 C23 H23 117.9 . .
C30 C25 O2 121(3) . .
C30 C25 C26 126(3) . .
O2 C25 C26 113(3) . .
C27 C26 C25 111(4) . .
C27 C26 H26 124.3 . .
C25 C26 H26 124.3 . .
C28 C27 C26 121(5) . .
C28 C27 H27 119.5 . .
C26 C27 H27 119.5 . .
C29 C28 C27 130(4) . .
C29 C28 H28 114.8 . .
C27 C28 H28 114.8 . .
C28 C29 C30 111(4) . .
C28 C29 H29 124.5 . .
C30 C29 H29 124.5 . .
C25 C30 C29 120(4) . .
C25 C30 H30 120.2 . .
C29 C30 H30 120.2 . .
O6 C31 O5 132(3) . .
O6 C31 C32 114(2) . .
O5 C31 C32 113.7(17) . .
F2' C32 F3' 103(4) . .
F2' C32 F1' 92(3) . .
F3' C32 F1' 98(5) . .
F2' C32 F1 130(4) . .
F3' C32 F1 55.0(9) . .
F1' C32 F1 54.8(9) . .
F2' C32 F3 55.1(9) . .
F3' C32 F3 140(8) . .
F1' C32 F3 55.0(9) . .
F1 C32 F3 109.7(17) . .
F2' C32 F2 55.1(9) . .
F3' C32 F2 55.0(9) . .
F1' C32 F2 121(4) . .
F1 C32 F2 107(2) . .
F3 C32 F2 109.7(19) . .
F2' C32 C31 118(3) . .
F3' C32 C31 116(7) . .
F1' C32 C31 125(3) . .
F1 C32 C31 113(2) . .
F3 C32 C31 104(3) . .
F2 C32 C31 114(2) . .
O8 C33 O7 129(2) . .
O8 C33 C34 119(2) . .
O7 C33 C34 112(2) . .
F6 C34 F5 111(4) . .
F6 C34 F4 109(3) . .
F5 C34 F4 100(3) . .
F6 C34 C33 115(3) . .
F5 C34 C33 112(2) . .
F4 C34 C33 109(3) . .
O10 C35 O9 126(2) . .
O10 C35 C36 121(3) . .
O9 C35 C36 113(2) . .
F8 C36 F7 113(4) . .
F8 C36 F9 103(3) . .
F7 C36 F9 109(3) . .
F8 C36 C35 115(3) . .
F7 C36 C35 108(3) . .
F9 C36 C35 109(3) . .
C14 C13 C12 119(3) . .
C14 C13 H36 120.3 . .
C12 C13 H36 120.3 . .
C19 O1 C18 114.9(17) . .
C22 O2 C25 118(2) . .
C4 O3 C3 117.0(18) . .
C7 O4 C10 120.5(18) . .
C31 O5 Ag5 135.1(17) . .
C31 O6 Ag1 118.2(17) . .
C33 O8 Ag5 111.4(16) . .
C33 O8 Ag2 142.1(17) . 4
Ag5 O8 Ag2 106.1(6) . 4
C35 O9 Ag3 125.4(15) . .
C35 O10 Ag4 128.2(17) . .

loop_
_geom_bond_atom_site_label_1
_geom_bond_atom_site_label_2
_geom_bond_distance
_geom_bond_site_symmetry_2
Ag1 C16 2.12(2) .
Ag1 O6 2.173(15) .
Ag1 Ag3 2.989(3) .
Ag1 Ag2 3.101(3) .
Ag1 Ag5 3.142(3) 4_545
Ag1 Ag4 3.212(3) 4_545
Ag1 Ag5 3.236(3) .
Ag2 C1 2.22(2) .
Ag2 O8 2.364(17) 4_545
Ag2 C16 2.40(2) .
Ag2 C2 2.603(19) .
Ag2 Ag4 3.240(3) .
Ag2 Ag5 3.322(3) .
Ag3 C16 2.20(2) .
Ag3 O9 2.192(19) .
Ag3 C17 2.65(2) .
Ag3 Ag4 3.118(3) .
Ag4 C1 2.16(2) .
Ag4 O10 2.181(15) .
Ag4 Ag5 2.901(3) .
Ag4 Ag1 3.212(3) 4
Ag5 C1 2.17(2) .
Ag5 O8 2.334(17) .
Ag5 O5 2.320(16) .
Ag5 Ag1 3.142(3) 4
C1 C2 1.206(10) .
C2 C3 1.47(3) .
C3 O3 1.42(3) .
C3 H3A 0.9700 .
C3 H3B 0.9700 .
C4 C5 1.42(3) .
C4 O3 1.38(3) .
C4 C9 1.42(3) .
C5 C6 1.34(3) .
C5 H5 0.9300 .
C6 C7 1.40(4) .
C6 H6 0.9300 .
C7 C8 1.38(3) .
C7 O4 1.41(3) .
C8 C9 1.40(3) .
C8 H8 0.9300 .
C9 H9 0.9300 .
C10 C11 1.34(4) .
C10 C15 1.3800(11) .
C10 O4 1.43(3) .
C11 C12 1.34(4) .
C11 H11 0.9300 .
C12 C13 1.36(4) .
C12 H12 0.9300 .
C24 C23 1.30(3) .
C24 C19 1.37(3) .
C24 H13 0.9300 .
C14 C13 1.29(4) .
C14 C15 1.38(4) .
C14 H14 0.9300 .
C15 H15 0.9300 .
C16 C17 1.19(3) .
C17 C18 1.48(3) .
C18 O1 1.49(3) .
C18 H18A 0.9700 .
C18 H18B 0.9700 .
C19 O1 1.38(2) .
C19 C20 1.42(3) .
C20 C21 1.33(3) .
C20 H20 0.9300 .
C21 C22 1.36(3) .
C21 H21 0.9300 .
C22 O2 1.39(3) .
C22 C23 1.42(3) .
C23 H23 0.9300 .
C25 C30 1.36(4) .
C25 O2 1.38(3) .
C25 C26 1.50(5) .
C26 C27 1.42(6) .
C26 H26 0.9300 .
C27 C28 1.25(5) .
C27 H27 0.9300 .
C28 C29 1.47(6) .
C28 H28 0.9300 .
C29 C30 1.42(6) .
C29 H29 0.9300 .
C30 H30 0.9300 .
C31 O6 1.20(3) .
C31 O5 1.22(3) .
C31 C32 1.59(4) .
C32 F2' 1.29(4) .
C32 F3' 1.29(4) .
C32 F1' 1.29(4) .
C32 F1 1.34(2) .
C32 F3 1.34(2) .
C32 F2 1.34(2) .
C33 O8 1.17(3) .
C33 O7 1.25(3) .
C33 C34 1.55(4) .
C34 F6 1.22(4) .
C34 F5 1.32(4) .
C34 F4 1.34(4) .
C35 O10 1.19(3) .
C35 O9 1.24(3) .
C35 C36 1.53(4) .
C36 F8 1.23(4) .
C36 F7 1.28(4) .
C36 F9 1.40(4) .
C13 H36 0.9300 .
O8 Ag2 2.364(17) 4

loop_
_geom_torsion_atom_site_label_1
_geom_torsion_atom_site_label_2
_geom_torsion_atom_site_label_3
_geom_torsion_atom_site_label_4
_geom_torsion
_geom_torsion_site_symmetry_1
_geom_torsion_site_symmetry_4
C16 Ag1 Ag2 C1 117.7(9) . .
O6 Ag1 Ag2 C1 -66.0(8) . .
Ag3 Ag1 Ag2 C1 73.1(7) . .
Ag5 Ag1 Ag2 C1 -174.3(7) 4_545 .
Ag4 Ag1 Ag2 C1 -129.1(7) 4_545 .
Ag5 Ag1 Ag2 C1 -1.8(7) . .
C16 Ag1 Ag2 O8 -89.1(8) . 4_545
O6 Ag1 Ag2 O8 87.2(7) . 4_545
Ag3 Ag1 Ag2 O8 -133.7(4) . 4_545
Ag5 Ag1 Ag2 O8 -21.1(4) 4_545 4_545
Ag4 Ag1 Ag2 O8 24.1(4) 4_545 4_545
Ag5 Ag1 Ag2 O8 151.4(4) . 4_545
O6 Ag1 Ag2 C16 176.3(8) . .
Ag3 Ag1 Ag2 C16 -44.6(6) . .
Ag5 Ag1 Ag2 C16 67.9(6) 4_545 .
Ag4 Ag1 Ag2 C16 113.2(6) 4_545 .
Ag5 Ag1 Ag2 C16 -119.5(6) . .
C16 Ag1 Ag2 C2 138.8(8) . .
O6 Ag1 Ag2 C2 -44.9(7) . .
Ag3 Ag1 Ag2 C2 94.2(5) . .
Ag5 Ag1 Ag2 C2 -153.2(5) 4_545 .
Ag4 Ag1 Ag2 C2 -108.0(5) 4_545 .
Ag5 Ag1 Ag2 C2 19.3(5) . .
C16 Ag1 Ag2 Ag4 76.5(6) . .
O6 Ag1 Ag2 Ag4 -107.2(5) . .
Ag3 Ag1 Ag2 Ag4 31.93(6) . .
Ag5 Ag1 Ag2 Ag4 144.49(8) 4_545 .
Ag4 Ag1 Ag2 Ag4 -170.29(6) 4_545 .
Ag5 Ag1 Ag2 Ag4 -42.98(6) . .
C16 Ag1 Ag2 Ag5 119.5(6) . .
O6 Ag1 Ag2 Ag5 -64.2(5) . .
Ag3 Ag1 Ag2 Ag5 74.92(7) . .
Ag5 Ag1 Ag2 Ag5 -172.53(5) 4_545 .
Ag4 Ag1 Ag2 Ag5 -127.31(8) 4_545 .
O6 Ag1 Ag3 C16 172.2(10) . .
Ag2 Ag1 Ag3 C16 47.6(8) . .
Ag5 Ag1 Ag3 C16 -20.8(8) 4_545 .
Ag4 Ag1 Ag3 C16 -50.1(8) 4_545 .
Ag5 Ag1 Ag3 C16 113.4(8) . .
C16 Ag1 Ag3 O9 -161.1(11) . .
O6 Ag1 Ag3 O9 11.1(11) . .
Ag2 Ag1 Ag3 O9 -113.5(8) . .
Ag5 Ag1 Ag3 O9 178.2(8) 4_545 .
Ag4 Ag1 Ag3 O9 148.8(8) 4_545 .
Ag5 Ag1 Ag3 O9 -47.7(8) . .
C16 Ag1 Ag3 C17 2.6(9) . .
O6 Ag1 Ag3 C17 174.8(8) . .
Ag2 Ag1 Ag3 C17 50.2(5) . .
Ag5 Ag1 Ag3 C17 -18.2(5) 4_545 .
Ag4 Ag1 Ag3 C17 -47.5(6) 4_545 .
Ag5 Ag1 Ag3 C17 115.9(5) . .
C16 Ag1 Ag3 Ag4 -81.2(8) . .
O6 Ag1 Ag3 Ag4 91.0(6) . .
Ag2 Ag1 Ag3 Ag4 -33.63(7) . .
Ag5 Ag1 Ag3 Ag4 -101.96(8) 4_545 .
Ag4 Ag1 Ag3 Ag4 -131.3(2) 4_545 .
Ag5 Ag1 Ag3 Ag4 32.15(6) . .
C16 Ag3 Ag4 C1 -42.3(8) . .
O9 Ag3 Ag4 C1 141.4(8) . .
C17 Ag3 Ag4 C1 -68.5(8) . .
Ag1 Ag3 Ag4 C1 2.2(6) . .
C16 Ag3 Ag4 O10 160.6(8) . .
O9 Ag3 Ag4 O10 -15.7(8) . .
C17 Ag3 Ag4 O10 134.4(8) . .
Ag1 Ag3 Ag4 O10 -154.9(5) . .
C16 Ag3 Ag4 Ag5 -80.3(6) . .
O9 Ag3 Ag4 Ag5 103.4(6) . .
C17 Ag3 Ag4 Ag5 -106.5(5) . .
Ag1 Ag3 Ag4 Ag5 -35.75(7) . .
C16 Ag3 Ag4 Ag1 -115.5(6) . 4
O9 Ag3 Ag4 Ag1 68.2(6) . 4
C17 Ag3 Ag4 Ag1 -141.7(5) . 4
Ag1 Ag3 Ag4 Ag1 -71.02(9) . 4
C16 Ag3 Ag4 Ag2 -11.9(6) . .
O9 Ag3 Ag4 Ag2 171.8(6) . .
C17 Ag3 Ag4 Ag2 -38.1(5) . .
Ag1 Ag3 Ag4 Ag2 32.66(7) . .
O8 Ag2 Ag4 C1 -177(2) 4_545 .
C16 Ag2 Ag4 C1 144.8(10) . .
C2 Ag2 Ag4 C1 -19.2(10) . .
Ag1 Ag2 Ag4 C1 102.8(9) . .
Ag5 Ag2 Ag4 C1 54.4(9) . .
C1 Ag2 Ag4 O10 -147.5(14) . .
O8 Ag2 Ag4 O10 36(2) 4_545 .
C16 Ag2 Ag4 O10 -2.7(12) . .
C2 Ag2 Ag4 O10 -166.7(11) . .
Ag1 Ag2 Ag4 O10 -44.7(10) . .
Ag5 Ag2 Ag4 O10 -93.1(10) . .
C1 Ag2 Ag4 Ag5 -54.4(9) . .
O8 Ag2 Ag4 Ag5 128.8(18) 4_545 .
C16 Ag2 Ag4 Ag5 90.4(5) . .
C2 Ag2 Ag4 Ag5 -73.6(5) . .
Ag1 Ag2 Ag4 Ag5 48.38(7) . .
C1 Ag2 Ag4 Ag3 -133.9(9) . .
O8 Ag2 Ag4 Ag3 49.3(18) 4_545 .
C16 Ag2 Ag4 Ag3 10.9(5) . .
C2 Ag2 Ag4 Ag3 -153.1(5) . .
Ag1 Ag2 Ag4 Ag3 -31.06(6) . .
Ag5 Ag2 Ag4 Ag3 -79.44(7) . .
C1 Ag2 Ag4 Ag1 -11.5(9) . 4
O8 Ag2 Ag4 Ag1 171.7(18) 4_545 4
C16 Ag2 Ag4 Ag1 133.3(5) . 4
C2 Ag2 Ag4 Ag1 -30.7(5) . 4
Ag1 Ag2 Ag4 Ag1 91.28(9) . 4
Ag5 Ag2 Ag4 Ag1 42.90(7) . 4
O10 Ag4 Ag5 C1 -167.2(10) . .
Ag3 Ag4 Ag5 C1 126.9(8) . .
Ag1 Ag4 Ag5 C1 -85.4(8) 4 .
Ag2 Ag4 Ag5 C1 48.2(8) . .
C1 Ag4 Ag5 O8 165.4(9) . .
O10 Ag4 Ag5 O8 -1.8(7) . .
Ag3 Ag4 Ag5 O8 -67.7(4) . .
Ag1 Ag4 Ag5 O8 80.0(4) 4 .
Ag2 Ag4 Ag5 O8 -146.4(4) . .
C1 Ag4 Ag5 O5 -70(3) . .
O10 Ag4 Ag5 O5 123(2) . .
Ag3 Ag4 Ag5 O5 57(2) . .
Ag1 Ag4 Ag5 O5 -155(2) 4 .
Ag2 Ag4 Ag5 O5 -21(2) . .
C1 Ag4 Ag5 Ag1 85.4(8) . 4
O10 Ag4 Ag5 Ag1 -81.8(6) . 4
Ag3 Ag4 Ag5 Ag1 -147.71(7) . 4
Ag2 Ag4 Ag5 Ag1 133.58(8) . 4
C1 Ag4 Ag5 Ag1 -94.3(8) . .
O10 Ag4 Ag5 Ag1 98.5(6) . .
Ag3 Ag4 Ag5 Ag1 32.60(6) . .
Ag1 Ag4 Ag5 Ag1 -179.70(7) 4 .
Ag2 Ag4 Ag5 Ag1 -46.12(6) . .
C1 Ag4 Ag5 Ag2 -48.2(8) . .
O10 Ag4 Ag5 Ag2 144.6(6) . .
Ag3 Ag4 Ag5 Ag2 78.72(6) . .
Ag1 Ag4 Ag5 Ag2 -133.58(8) 4 .
C16 Ag1 Ag5 C1 -40.5(9) . .
O6 Ag1 Ag5 C1 132.2(8) . .
Ag3 Ag1 Ag5 C1 -83.0(7) . .
Ag2 Ag1 Ag5 C1 1.8(7) . .
Ag5 Ag1 Ag5 C1 12.3(7) 4_545 .
Ag4 Ag1 Ag5 C1 89.2(7) 4_545 .
C16 Ag1 Ag5 O8 106.2(7) . .
O6 Ag1 Ag5 O8 -81.1(6) . .
Ag3 Ag1 Ag5 O8 63.7(5) . .
Ag2 Ag1 Ag5 O8 148.5(5) . .
Ag5 Ag1 Ag5 O8 159.0(5) 4_545 .
Ag4 Ag1 Ag5 O8 -124.1(5) 4_545 .
C16 Ag1 Ag5 O5 -165.0(9) . .
O6 Ag1 Ag5 O5 7.7(8) . .
Ag3 Ag1 Ag5 O5 152.5(7) . .
Ag2 Ag1 Ag5 O5 -122.7(7) . .
Ag5 Ag1 Ag5 O5 -112.2(7) 4_545 .
Ag4 Ag1 Ag5 O5 -35.4(7) 4_545 .
C16 Ag1 Ag5 Ag4 7.7(6) . .
O6 Ag1 Ag5 Ag4 -179.6(4) . .
Ag3 Ag1 Ag5 Ag4 -34.82(7) . .
Ag2 Ag1 Ag5 Ag4 50.00(7) . .
Ag5 Ag1 Ag5 Ag4 60.46(10) 4_545 .
Ag4 Ag1 Ag5 Ag4 137.33(8) 4_545 .
C16 Ag1 Ag5 Ag1 6.9(6) . 4
O6 Ag1 Ag5 Ag1 179.5(5) . 4
Ag3 Ag1 Ag5 Ag1 -35.7(2) . 4
Ag2 Ag1 Ag5 Ag1 49.2(2) . 4
Ag5 Ag1 Ag5 Ag1 59.6(2) 4_545 4
Ag4 Ag1 Ag5 Ag1 136.5(2) 4_545 4
C16 Ag1 Ag5 Ag2 -42.3(6) . .
O6 Ag1 Ag5 Ag2 130.4(4) . .
Ag3 Ag1 Ag5 Ag2 -84.82(8) . .
Ag5 Ag1 Ag5 Ag2 10.46(8) 4_545 .
Ag4 Ag1 Ag5 Ag2 87.33(11) 4_545 .
O8 Ag2 Ag5 C1 139.8(12) 4_545 .
C16 Ag2 Ag5 C1 -140.7(11) . .
C2 Ag2 Ag5 C1 21.6(10) . .
Ag1 Ag2 Ag5 C1 -177.3(10) . .
Ag4 Ag2 Ag5 C1 -56.4(10) . .
C1 Ag2 Ag5 O8 120.0(12) . .
O8 Ag2 Ag5 O8 -100.2(10) 4_545 .
C16 Ag2 Ag5 O8 -20.7(9) . .
C2 Ag2 Ag5 O8 141.6(9) . .
Ag1 Ag2 Ag5 O8 -57.3(7) . .
Ag4 Ag2 Ag5 O8 63.6(7) . .
C1 Ag2 Ag5 O5 -129.6(12) . .
O8 Ag2 Ag5 O5 10.2(9) 4_545 .
C16 Ag2 Ag5 O5 89.7(8) . .
C2 Ag2 Ag5 O5 -108.0(8) . .
Ag1 Ag2 Ag5 O5 53.1(6) . .
Ag4 Ag2 Ag5 O5 174.0(6) . .
C1 Ag2 Ag5 Ag4 56.4(10) . .
O8 Ag2 Ag5 Ag4 -163.8(6) 4_545 .
C16 Ag2 Ag5 Ag4 -84.3(5) . .
C2 Ag2 Ag5 Ag4 78.0(5) . .
Ag1 Ag2 Ag5 Ag4 -120.83(8) . .
C1 Ag2 Ag5 Ag1 12.5(10) . 4
O8 Ag2 Ag5 Ag1 152.3(6) 4_545 4
C16 Ag2 Ag5 Ag1 -128.3(5) . 4
C2 Ag2 Ag5 Ag1 34.0(5) . 4
Ag1 Ag2 Ag5 Ag1 -164.81(8) . 4
Ag4 Ag2 Ag5 Ag1 -43.98(7) . 4
C1 Ag2 Ag5 Ag1 177.3(10) . .
O8 Ag2 Ag5 Ag1 -42.9(6) 4_545 .
C16 Ag2 Ag5 Ag1 36.5(5) . .
C2 Ag2 Ag5 Ag1 -161.2(5) . .
Ag4 Ag2 Ag5 Ag1 120.83(8) . .
O10 Ag4 C1 C2 -127(3) . .
Ag5 Ag4 C1 C2 -160(3) . .
Ag3 Ag4 C1 C2 148(3) . .
Ag1 Ag4 C1 C2 -89(3) 4 .
Ag2 Ag4 C1 C2 103(3) . .
O10 Ag4 C1 Ag5 33(3) . .
Ag3 Ag4 C1 Ag5 -52.3(6) . .
Ag1 Ag4 C1 Ag5 70.7(5) 4 .
Ag2 Ag4 C1 Ag5 -97.7(10) . .
O10 Ag4 C1 Ag2 130.4(19) . .
Ag5 Ag4 C1 Ag2 97.7(10) . .
Ag3 Ag4 C1 Ag2 45.4(8) . .
Ag1 Ag4 C1 Ag2 168.4(9) 4 .
O8 Ag5 C1 C2 137(3) . .
O5 Ag5 C1 C2 -37(3) . .
Ag4 Ag5 C1 C2 162(3) . .
Ag1 Ag5 C1 C2 89(3) 4 .
Ag1 Ag5 C1 C2 -106(3) . .
Ag2 Ag5 C1 C2 -104(3) . .
O8 Ag5 C1 Ag4 -24.4(14) . .
O5 Ag5 C1 Ag4 161.2(6) . .
Ag1 Ag5 C1 Ag4 -72.9(6) 4 .
Ag1 Ag5 C1 Ag4 92.3(6) . .
Ag2 Ag5 C1 Ag4 94.6(7) . .
O8 Ag5 C1 Ag2 -119.0(11) . .
O5 Ag5 C1 Ag2 66.6(10) . .
Ag4 Ag5 C1 Ag2 -94.6(7) . .
Ag1 Ag5 C1 Ag2 -167.5(10) 4 .
Ag1 Ag5 C1 Ag2 -2.3(8) . .
O8 Ag2 C1 C2 38(3) 4_545 .
C16 Ag2 C1 C2 -179.8(16) . .
Ag1 Ag2 C1 C2 137.6(17) . .
Ag4 Ag2 C1 C2 -140(2) . .
Ag5 Ag2 C1 C2 135(2) . .
O8 Ag2 C1 Ag4 178.2(11) 4_545 .
C16 Ag2 C1 Ag4 -39.8(12) . .
C2 Ag2 C1 Ag4 140(2) . .
Ag1 Ag2 C1 Ag4 -82.3(8) . .
Ag5 Ag2 C1 Ag4 -84.7(6) . .
O8 Ag2 C1 Ag5 -97.0(14) 4_545 .
C16 Ag2 C1 Ag5 45.0(12) . .
C2 Ag2 C1 Ag5 -135(2) . .
Ag1 Ag2 C1 Ag5 2.4(9) . .
Ag4 Ag2 C1 Ag5 84.7(6) . .
Ag4 C1 C2 C3 79(15) . .
Ag5 C1 C2 C3 -72(16) . .
Ag2 C1 C2 C3 -178(14) . .
Ag4 C1 C2 Ag2 -103(2) . .
Ag5 C1 C2 Ag2 105(3) . .
O8 Ag2 C2 C1 -158.9(18) 4_545 .
C16 Ag2 C2 C1 0(2) . .
Ag1 Ag2 C2 C1 -50(2) . .
Ag4 Ag2 C2 C1 28.1(18) . .
Ag5 Ag2 C2 C1 -31.0(18) . .
C1 Ag2 C2 C3 180(3) . .
O8 Ag2 C2 C3 21(2) 4_545 .
C16 Ag2 C2 C3 179.8(19) . .
Ag1 Ag2 C2 C3 130(2) . .
Ag4 Ag2 C2 C3 -152(2) . .
Ag5 Ag2 C2 C3 149(2) . .
C1 C2 C3 O3 8(16) . .
Ag2 C2 C3 O3 -170.0(14) . .
O3 C4 C5 C6 176(2) . .
C9 C4 C5 C6 -3(3) . .
C4 C5 C6 C7 4(4) . .
C5 C6 C7 C8 -3(4) . .
C5 C6 C7 O4 179(2) . .
C6 C7 C8 C9 2(3) . .
O4 C7 C8 C9 180(2) . .
C5 C4 C9 C8 2(3) . .
O3 C4 C9 C8 -177.7(18) . .
C7 C8 C9 C4 -1(3) . .
C15 C10 C11 C12 0(4) . .
O4 C10 C11 C12 179(2) . .
C10 C11 C12 C13 -3(3) . .
C11 C10 C15 C14 1(4) . .
O4 C10 C15 C14 -179(3) . .
C13 C14 C15 C10 2(6) . .
Ag2 Ag1 C16 Ag3 -111.4(7) . .
Ag5 Ag1 C16 Ag3 157.7(8) 4_545 .
Ag4 Ag1 C16 Ag3 161.5(3) 4_545 .
Ag5 Ag1 C16 Ag3 -60.3(5) . .
Ag3 Ag1 C16 Ag2 111.4(7) . .
Ag5 Ag1 C16 Ag2 -91.0(5) 4_545 .
Ag4 Ag1 C16 Ag2 -87.2(5) 4_545 .
Ag5 Ag1 C16 Ag2 51.0(4) . .
O9 Ag3 C16 C17 -68(4) . .
Ag1 Ag3 C16 C17 174.4(19) . .
Ag4 Ag3 C16 C17 -83.9(15) . .
O9 Ag3 C16 Ag1 117(3) . .
C17 Ag3 C16 Ag1 -174.4(19) . .
Ag4 Ag3 C16 Ag1 101.7(5) . .
O9 Ag3 C16 Ag2 32(4) . .
C17 Ag3 C16 Ag2 100.4(19) . .
Ag1 Ag3 C16 Ag2 -85.1(9) . .
Ag4 Ag3 C16 Ag2 16.5(8) . .
C1 Ag2 C16 C17 111.1(17) . .
O8 Ag2 C16 C17 -85.3(16) 4_545 .
C2 Ag2 C16 C17 110.9(17) . .
Ag1 Ag2 C16 C17 -172.3(18) . .
Ag4 Ag2 C16 C17 85.7(15) . .
Ag5 Ag2 C16 C17 138.4(15) . .
C1 Ag2 C16 Ag1 -76.6(10) . .
O8 Ag2 C16 Ag1 87.1(7) 4_545 .
C2 Ag2 C16 Ag1 -76.7(13) . .
Ag4 Ag2 C16 Ag1 -101.9(5) . .
Ag5 Ag2 C16 Ag1 -49.3(5) . .
C1 Ag2 C16 Ag3 9.3(14) . .
O8 Ag2 C16 Ag3 173.0(10) 4_545 .
C2 Ag2 C16 Ag3 9.2(18) . .
Ag1 Ag2 C16 Ag3 85.9(9) . .
Ag4 Ag2 C16 Ag3 -16.0(8) . .
Ag5 Ag2 C16 Ag3 36.6(8) . .
Ag2 C16 C17 Ag3 -112.6(10) . .
O9 Ag3 C17 C16 156.6(16) . .
Ag1 Ag3 C17 C16 -4.2(15) . .
Ag4 Ag3 C17 C16 95.2(16) . .
C16 Ag3 C17 C18 -178(3) . .
O9 Ag3 C17 C18 -21(2) . .
Ag1 Ag3 C17 C18 177.9(18) . .
Ag4 Ag3 C17 C18 -82.8(17) . .
Ag3 C17 C18 O1 48(2) . .
C23 C24 C19 O1 173.4(19) . .
C23 C24 C19 C20 4(3) . .
O1 C19 C20 C21 -174.5(19) . .
C24 C19 C20 C21 -4(3) . .
C19 C20 C21 C22 4(3) . .
C20 C21 C22 O2 175(2) . .
C20 C21 C22 C23 -3(3) . .
C19 C24 C23 C22 -3(4) . .
C21 C22 C23 C24 3(4) . .
O2 C22 C23 C24 -175(2) . .
C30 C25 C26 C27 1(6) . .
O2 C25 C26 C27 173(3) . .
C25 C26 C27 C28 1(6) . .
C26 C27 C28 C29 2(7) . .
C27 C28 C29 C30 -6(7) . .
O2 C25 C30 C29 -178(3) . .
C26 C25 C30 C29 -6(6) . .
C28 C29 C30 C25 8(6) . .
O6 C31 C32 F2' -32(3) . .
O5 C31 C32 F2' 146(2) . .
O6 C31 C32 F3' 90(2) . .
O5 C31 C32 F3' -91(3) . .
O6 C31 C32 F1' -147(2) . .
O5 C31 C32 F1' 32(3) . .
O6 C31 C32 F1 151(2) . .
O5 C31 C32 F1 -30(3) . .
O6 C31 C32 F3 -90(2) . .
O5 C31 C32 F3 89(3) . .
O6 C31 C32 F2 29(3) . .
O5 C31 C32 F2 -152(2) . .
O8 C33 C34 F6 154(4) . .
O7 C33 C34 F6 -29(5) . .
O8 C33 C34 F5 26(4) . .
O7 C33 C34 F5 -156(3) . .
O8 C33 C34 F4 -84(3) . .
O7 C33 C34 F4 94(3) . .
O10 C35 C36 F8 147(3) . .
O9 C35 C36 F8 -35(4) . .
O10 C35 C36 F7 -86(4) . .
O9 C35 C36 F7 92(3) . .
O10 C35 C36 F9 32(4) . .
O9 C35 C36 F9 -150(3) . .
C15 C14 C13 C12 -5(6) . .
C11 C12 C13 C14 6(4) . .
C24 C19 O1 C18 34(3) . .
C20 C19 O1 C18 -155.9(18) . .
C17 C18 O1 C19 60(2) . .
C21 C22 O2 C25 -10(4) . .
C23 C22 O2 C25 168(2) . .
C30 C25 O2 C22 -81(4) . .
C26 C25 O2 C22 107(3) . .
C5 C4 O3 C3 3(3) . .
C9 C4 O3 C3 -177.9(17) . .
C2 C3 O3 C4 78(3) . .
C8 C7 O4 C10 5(4) . .
C6 C7 O4 C10 -177(2) . .
C11 C10 O4 C7 90(3) . .
C15 C10 O4 C7 -90(3) . .
O6 C31 O5 Ag5 7(5) . .
C32 C31 O5 Ag5 -171.6(19) . .
C1 Ag5 O5 C31 -95(3) . .
O8 Ag5 O5 C31 88(3) . .
Ag4 Ag5 O5 C31 -38(5) . .
Ag1 Ag5 O5 C31 173(3) 4 .
Ag1 Ag5 O5 C31 -11(3) . .
Ag2 Ag5 O5 C31 -57(3) . .
O5 C31 O6 Ag1 7(4) . .
C32 C31 O6 Ag1 -174.8(14) . .
Ag3 Ag1 O6 C31 -64.7(19) . .
Ag2 Ag1 O6 C31 43.3(19) . .
Ag5 Ag1 O6 C31 128.9(17) 4_545 .
Ag4 Ag1 O6 C31 132.1(18) 4_545 .
Ag5 Ag1 O6 C31 -10.4(17) . .
O7 C33 O8 Ag5 -4(4) . .
C34 C33 O8 Ag5 173(2) . .
O7 C33 O8 Ag2 -175.6(19) . 4
C34 C33 O8 Ag2 2(4) . 4
C1 Ag5 O8 C33 111.8(19) . .
O5 Ag5 O8 C33 -72.8(18) . .
Ag4 Ag5 O8 C33 93.9(18) . .
Ag1 Ag5 O8 C33 156.8(18) 4 .
Ag1 Ag5 O8 C33 -4.4(18) . .
Ag2 Ag5 O8 C33 41(2) . .
C1 Ag5 O8 Ag2 -73.6(13) . 4
O5 Ag5 O8 Ag2 101.8(8) . 4
Ag4 Ag5 O8 Ag2 -91.5(6) . 4
Ag1 Ag5 O8 Ag2 -28.6(6) 4 4
Ag1 Ag5 O8 Ag2 170.2(5) . 4
Ag2 Ag5 O8 Ag2 -144.6(4) . 4
O10 C35 O9 Ag3 0(4) . .
C36 C35 O9 Ag3 -177.8(17) . .
C16 Ag3 O9 C35 0(5) . .
C17 Ag3 O9 C35 -48(3) . .
Ag1 Ag3 O9 C35 103(2) . .
Ag4 Ag3 O9 C35 16(2) . .
O9 C35 O10 Ag4 -28(4) . .
C36 C35 O10 Ag4 149.5(19) . .
C1 Ag4 O10 C35 -62(3) . .
Ag5 Ag4 O10 C35 -36(2) . .
Ag3 Ag4 O10 C35 29(2) . .
Ag1 Ag4 O10 C35 -97(2) 4 .
Ag2 Ag4 O10 C35 42(3) . .
